data_7228707
loop_
_publ_author_name
'Macedi, Eleonora'
'Meli, Alessandra'
'De Riccardis, Francesco'
'Rossi, Patrizia'
'smith, vincent'
'Barbour, Len'
'Izzo, Irene'
'Tedesco, Consiglia'

_publ_section_title
;
 Molecular recognition and solvatomorphism in a cyclic peptoid. Formation
 of a stable 1D porous framework.
;
_journal_name_full CrystEngComm
_journal_paper_doi 10.1039/C7CE01077J
_journal_year 2017
_chemical_formula_moiety 'C30 H38 N6 O8, 2(C H4 O)'
_chemical_formula_sum 'C32 H46 N6 O10'
_chemical_formula_weight 674.75
_space_group_crystal_system triclinic
_space_group_IT_number 2
_space_group_name_Hall '-P 1'
_space_group_name_H-M_alt 'P -1'
_symmetry_space_group_name_Hall '-P 1'
_symmetry_space_group_name_H-M 'P -1'
_atom_sites_solution_hydrogens geom
_audit_creation_date 2017-03-24
_audit_creation_method
;
Olex2 1.2
(compiled 2017.03.02 svn.r3394 for OlexSys, GUI svn.r5324)
;
_audit_update_record
;
2017-04-25 deposited with the CCDC.
2017-07-20 downloaded from the CCDC.
;
_cell_angle_alpha 67.863(11)
_cell_angle_beta 84.552(15)
_cell_angle_gamma 71.048(13)
_cell_formula_units_Z 1
_cell_length_a 8.5007(14)
_cell_length_b 10.3965(11)
_cell_length_c 10.9102(17)
_cell_measurement_reflns_used 2468
_cell_measurement_temperature 100(2)
_cell_measurement_theta_max 28.4467
_cell_measurement_theta_min 2.0161
_cell_volume 844.3(2)
_computing_molecular_graphics 'Olex2 (Dolomanov et al., 2009)'
_computing_publication_material 'Olex2 (Dolomanov et al., 2009)'
_computing_structure_refinement 'ShelXL (Sheldrick, 2015)'
_computing_structure_solution 'SIR2014 (Burla et al.. 2015)'
_diffrn_ambient_temperature 100.15
_diffrn_detector_area_resol_mean 13.6612
_diffrn_measured_fraction_theta_full 0.973
_diffrn_measured_fraction_theta_max 0.889
_diffrn_measurement_device_type 'Mercury2 (2x2 bin mode)'
_diffrn_measurement_method dtprofit.ref
_diffrn_radiation_detector CCD
_diffrn_radiation_monochromator 'Graphite Monochromator'
_diffrn_radiation_type MoK\a
_diffrn_radiation_wavelength 0.71073
_diffrn_reflns_av_R_equivalents 0.0757
_diffrn_reflns_av_unetI/netI 0.1249
_diffrn_reflns_Laue_measured_fraction_full 0.973
_diffrn_reflns_Laue_measured_fraction_max 0.889
_diffrn_reflns_limit_h_max 11
_diffrn_reflns_limit_h_min -9
_diffrn_reflns_limit_k_max 13
_diffrn_reflns_limit_k_min -12
_diffrn_reflns_limit_l_max 11
_diffrn_reflns_limit_l_min -14
_diffrn_reflns_number 6999
_diffrn_reflns_point_group_measured_fraction_full 0.973
_diffrn_reflns_point_group_measured_fraction_max 0.889
_diffrn_reflns_theta_full 25.000
_diffrn_reflns_theta_max 28.453
_diffrn_reflns_theta_min 2.016
_diffrn_source 'sealed tube'
_exptl_absorpt_coefficient_mu 0.099
_exptl_absorpt_correction_T_max 1.0000
_exptl_absorpt_correction_T_min 0.7142
_exptl_absorpt_correction_type multi-scan
_exptl_absorpt_process_details 'Blessing, 1995'
_exptl_crystal_density_diffrn 1.327
_exptl_crystal_description plate-like
_exptl_crystal_F_000 360
_exptl_crystal_recrystallization_method 'Re-crystallisation from solvent: acetonitrile/methanol'
_exptl_crystal_size_max 0.27
_exptl_crystal_size_mid 0.24
_exptl_crystal_size_min 0.10
_refine_diff_density_max 0.326
_refine_diff_density_min -0.318
_refine_diff_density_rms 0.075
_refine_ls_extinction_method none
_refine_ls_goodness_of_fit_ref 0.993
_refine_ls_hydrogen_treatment constr
_refine_ls_matrix_type full
_refine_ls_number_parameters 218
_refine_ls_number_reflns 3798
_refine_ls_number_restraints 0
_refine_ls_restrained_S_all 0.993
_refine_ls_R_factor_all 0.1283
_refine_ls_R_factor_gt 0.0700
_refine_ls_shift/su_max 0.000
_refine_ls_shift/su_mean 0.000
_refine_ls_structure_factor_coef Fsqd
_refine_ls_weighting_details 'w=1/[\s^2^(Fo^2^)+(0.0796P)^2^] where P=(Fo^2^+2Fc^2^)/3'
_refine_ls_weighting_scheme calc
_refine_ls_wR_factor_gt 0.1597
_refine_ls_wR_factor_ref 0.1966
_reflns_Friedel_coverage 0.000
_reflns_number_gt 2055
_reflns_number_total 3798
_reflns_threshold_expression 'I > 2\s(I)'
_cod_data_source_file c7ce01077j2.cif
_cod_data_source_block form_1d
_cod_depositor_comments
;
The following automatic conversions were performed:

'_exptl_absorpt_correction_type' value 'Multi-scan' changed to
'multi-scan' according to
/home/data/users/saulius/crontab/automatic-downloads/rss-feeds/RSC/lib/dictionaries/cif_core.dic
dictionary named 'cif_core.dic' version 2.4.2 from 2011-04-26.

Automatic conversion script
Id: cif_fix_values 4973 2017-02-22 13:04:09Z antanas 
;
_cod_database_code 7228707
_shelx_shelxl_version_number 2014/7
_shelx_space_group_comment
;
The symmetry employed for this shelxl refinement is uniquely defined
by the following loop, which should always be used as a source of
symmetry information in preference to the above space-group names.
They are only intended as comments.
;
_olex2_refinement_description
;
1. Fixed Uiso
 At 1.2 times of:
  All C(H) groups, All C(H,H) groups
 At 1.5 times of:
  All C(H,H,H) groups, All O(H) groups
2.a Secondary CH2 refined with riding coordinates:
 C2(H2A,H2B), C3(H3A,H3B), C7(H7A,H7B), C8(H8A,H8B), C12(H12A,H12B), C13(H13A,
 H13B), C14(H14A,H14B)
2.b Me refined with riding coordinates:
 C15(H15A,H15B,H15C)
2.c Idealised Me refined with riding coordinates:
 C1S(H1SA,H1SB,H1SC)
2.d Idealised tetrahedral OH refined as rotating group:
 O1S(H1S)
2.e :
 C5(H5), C10(H10)
;
_olex2_submission_special_instructions 'No special instructions were received'

loop_
_space_group_symop_operation_xyz
'x, y, z'
'-x, -y, -z'

loop_
_atom_site_label
_atom_site_type_symbol
_atom_site_fract_x
_atom_site_fract_y
_atom_site_fract_z
_atom_site_U_iso_or_equiv
_atom_site_adp_type
_atom_site_occupancy
_atom_site_site_symmetry_order
_atom_site_calc_flag
_atom_site_refinement_flags_posn
O1 O -0.0679(2) 0.3765(2) 0.6197(2) 0.0239(5) Uani 1 1 d .
N1 N 0.1433(3) 0.1028(3) 0.6609(2) 0.0229(6) Uani 1 1 d .
C1 C 0.0357(4) 0.3280(3) 0.7106(3) 0.0226(6) Uani 1 1 d .
O2 O 0.1800(3) 0.0914(2) 0.4564(2) 0.0282(5) Uani 1 1 d .
N2 N 0.3346(3) 0.3027(3) 0.3598(2) 0.0234(6) Uani 1 1 d .
C2 C 0.1556(4) 0.1715(3) 0.7519(3) 0.0218(6) Uani 1 1 d .
H2A H 0.2710 0.1732 0.7543 0.026 Uiso 1 1 calc R
H2B H 0.1299 0.1131 0.8421 0.026 Uiso 1 1 calc R
O3 O 0.2620(3) 0.4491(2) 0.1450(2) 0.0279(5) Uani 1 1 d .
N3 N -0.0536(3) 0.5850(2) 0.2293(2) 0.0229(6) Uani 1 1 d .
C3 C 0.0357(4) 0.0099(3) 0.6971(3) 0.0255(7) Uani 1 1 d .
H3A H 0.0252 -0.0179 0.6216 0.031 Uiso 1 1 calc R
H3B H -0.0767 0.0663 0.7149 0.031 Uiso 1 1 calc R
O4 O -0.4214(3) 0.7019(2) 0.2012(2) 0.0301(5) Uani 1 1 d .
C4 C 0.1000(4) -0.1235(3) 0.8146(3) 0.0261(7) Uani 1 1 d .
C5 C 0.1475(4) -0.2333(3) 0.9091(3) 0.0331(8) Uani 1 1 d .
H5 H 0.1853 -0.3207 0.9845 0.040 Uiso 1 1 calc R
C6 C 0.2007(4) 0.1427(3) 0.5370(3) 0.0232(6) Uani 1 1 d .
C7 C 0.2915(4) 0.2568(3) 0.4996(3) 0.0238(7) Uani 1 1 d .
H7A H 0.2198 0.3434 0.5182 0.029 Uiso 1 1 calc R
H7B H 0.3945 0.2155 0.5553 0.029 Uiso 1 1 calc R
C8 C 0.5094(4) 0.2500(3) 0.3287(3) 0.0269(7) Uani 1 1 d .
H8A H 0.5223 0.2952 0.2322 0.032 Uiso 1 1 calc R
H8B H 0.5431 0.1428 0.3526 0.032 Uiso 1 1 calc R
C9 C 0.6193(4) 0.2843(3) 0.3995(3) 0.0287(7) Uani 1 1 d .
C10 C 0.7061(4) 0.3110(4) 0.4581(3) 0.0379(8) Uani 1 1 d .
H10 H 0.7762 0.3325 0.5054 0.045 Uiso 1 1 calc R
C11 C 0.2209(4) 0.3965(3) 0.2599(3) 0.0234(6) Uani 1 1 d .
C12 C 0.0379(4) 0.4298(3) 0.2907(3) 0.0243(7) Uani 1 1 d .
H12A H -0.0108 0.3732 0.2586 0.029 Uiso 1 1 calc R
H12B H 0.0258 0.3983 0.3878 0.029 Uiso 1 1 calc R
C13 C -0.1568(4) 0.6340(3) 0.1105(3) 0.0239(6) Uani 1 1 d .
H13A H -0.0952 0.5825 0.0520 0.029 Uiso 1 1 calc R
H13B H -0.1747 0.7398 0.0623 0.029 Uiso 1 1 calc R
C14 C -0.3236(4) 0.6093(3) 0.1360(3) 0.0263(7) Uani 1 1 d .
H14A H -0.3792 0.6319 0.0513 0.032 Uiso 1 1 calc R
H14B H -0.3094 0.5058 0.1920 0.032 Uiso 1 1 calc R
C15 C -0.5821(4) 0.6888(4) 0.2264(3) 0.0351(8) Uani 1 1 d .
H15A H -0.6449 0.7546 0.2714 0.053 Uiso 1 1 calc R
H15B H -0.6395 0.7150 0.1425 0.053 Uiso 1 1 calc R
H15C H -0.5737 0.5877 0.2828 0.053 Uiso 1 1 calc R
O1S O 0.4174(3) -0.0215(2) 0.2983(2) 0.0376(6) Uani 1 1 d .
H1S H 0.3425 0.0123 0.3441 0.056 Uiso 1 1 calc GR
C1S C 0.3808(5) 0.0654(4) 0.1629(3) 0.0409(9) Uani 1 1 d .
H1SA H 0.3177 0.1661 0.1536 0.061 Uiso 1 1 calc R
H1SB H 0.3145 0.0264 0.1258 0.061 Uiso 1 1 calc R
H1SC H 0.4848 0.0639 0.1154 0.061 Uiso 1 1 calc R

loop_
_atom_site_aniso_label
_atom_site_aniso_U_11
_atom_site_aniso_U_22
_atom_site_aniso_U_33
_atom_site_aniso_U_23
_atom_site_aniso_U_13
_atom_site_aniso_U_12
O1 0.0220(11) 0.0227(11) 0.0244(11) -0.0062(9) -0.0049(9) -0.0051(9)
N1 0.0268(13) 0.0199(12) 0.0225(13) -0.0073(10) 0.0021(11) -0.0086(11)
C1 0.0246(16) 0.0235(15) 0.0202(16) -0.0068(12) 0.0025(13) -0.0105(13)
O2 0.0324(12) 0.0252(11) 0.0293(12) -0.0124(9) -0.0018(9) -0.0083(10)
N2 0.0190(12) 0.0233(13) 0.0262(14) -0.0072(11) -0.0008(10) -0.0063(11)
C2 0.0245(15) 0.0176(14) 0.0205(15) -0.0063(12) -0.0020(12) -0.0030(13)
O3 0.0295(12) 0.0236(11) 0.0233(12) -0.0053(9) 0.0027(9) -0.0033(9)
N3 0.0220(13) 0.0184(12) 0.0246(14) -0.0048(10) -0.0036(10) -0.0040(11)
C3 0.0270(16) 0.0226(15) 0.0255(17) -0.0040(13) -0.0041(13) -0.0104(14)
O4 0.0252(11) 0.0314(12) 0.0393(14) -0.0186(10) 0.0042(10) -0.0103(10)
C4 0.0289(17) 0.0260(16) 0.0269(17) -0.0117(13) 0.0053(14) -0.0122(14)
C5 0.0346(19) 0.0278(18) 0.0351(19) -0.0064(15) 0.0017(15) -0.0136(16)
C6 0.0231(15) 0.0174(14) 0.0232(16) -0.0041(12) -0.0019(12) -0.0019(13)
C7 0.0245(15) 0.0190(14) 0.0264(17) -0.0055(12) -0.0011(13) -0.0079(13)
C8 0.0235(16) 0.0252(16) 0.0293(17) -0.0093(13) 0.0015(13) -0.0051(13)
C9 0.0242(16) 0.0262(16) 0.0335(18) -0.0089(14) 0.0009(14) -0.0075(14)
C10 0.0359(19) 0.049(2) 0.0307(18) -0.0098(16) 0.0025(15) -0.0219(18)
C11 0.0255(16) 0.0186(14) 0.0258(17) -0.0098(12) 0.0004(13) -0.0045(13)
C12 0.0279(16) 0.0193(15) 0.0214(16) -0.0027(12) -0.0056(12) -0.0060(13)
C13 0.0247(16) 0.0236(15) 0.0236(16) -0.0097(12) -0.0014(13) -0.0060(13)
C14 0.0299(17) 0.0269(16) 0.0237(16) -0.0124(13) -0.0007(13) -0.0069(14)
C15 0.0248(17) 0.0401(19) 0.046(2) -0.0221(17) 0.0037(15) -0.0107(15)
O1S 0.0443(15) 0.0322(13) 0.0273(13) -0.0077(10) -0.0023(11) -0.0036(12)
C1S 0.047(2) 0.035(2) 0.033(2) -0.0066(16) -0.0051(17) -0.0082(18)

loop_
_atom_type_symbol
_atom_type_description
_atom_type_scat_dispersion_real
_atom_type_scat_dispersion_imag
_atom_type_scat_source
C C 0.0033 0.0016 'International Tables Vol C Tables 4.2.6.8 and 6.1.1.4'
H H 0.0000 0.0000 'International Tables Vol C Tables 4.2.6.8 and 6.1.1.4'
N N 0.0061 0.0033 'International Tables Vol C Tables 4.2.6.8 and 6.1.1.4'
O O 0.0106 0.0060 'International Tables Vol C Tables 4.2.6.8 and 6.1.1.4'

loop_
_geom_angle_atom_site_label_1
_geom_angle_atom_site_label_2
_geom_angle_atom_site_label_3
_geom_angle
_geom_angle_site_symmetry_1
_geom_angle_site_symmetry_3
C2 N1 C3 117.3(2) . .
C6 N1 C2 122.2(2) . .
C6 N1 C3 119.3(2) . .
O1 C1 C2 121.0(2) . .
O1 C1 N3 120.5(3) . 2_566
N3 C1 C2 118.3(3) 2_566 .
C8 N2 C7 117.6(2) . .
C11 N2 C7 122.9(2) . .
C11 N2 C8 119.4(2) . .
N1 C2 C1 111.5(2) . .
N1 C2 H2A 109.3 . .
N1 C2 H2B 109.3 . .
C1 C2 H2A 109.3 . .
C1 C2 H2B 109.3 . .
H2A C2 H2B 108.0 . .
C1 N3 C12 116.1(2) 2_566 .
C1 N3 C13 125.3(2) 2_566 .
C12 N3 C13 118.5(2) . .
N1 C3 H3A 109.1 . .
N1 C3 H3B 109.1 . .
N1 C3 C4 112.5(2) . .
H3A C3 H3B 107.8 . .
C4 C3 H3A 109.1 . .
C4 C3 H3B 109.1 . .
C15 O4 C14 112.4(2) . .
C5 C4 C3 177.6(3) . .
C4 C5 H5 180.0 . .
N1 C6 C7 116.7(2) . .
O2 C6 N1 122.1(2) . .
O2 C6 C7 121.2(3) . .
N2 C7 C6 112.3(2) . .
N2 C7 H7A 109.1 . .
N2 C7 H7B 109.1 . .
C6 C7 H7A 109.1 . .
C6 C7 H7B 109.1 . .
H7A C7 H7B 107.9 . .
N2 C8 H8A 109.2 . .
N2 C8 H8B 109.2 . .
N2 C8 C9 112.1(3) . .
H8A C8 H8B 107.9 . .
C9 C8 H8A 109.2 . .
C9 C8 H8B 109.2 . .
C10 C9 C8 178.9(3) . .
C9 C10 H10 180.0 . .
N2 C11 C12 118.5(2) . .
O3 C11 N2 122.2(3) . .
O3 C11 C12 119.2(3) . .
N3 C12 C11 112.1(2) . .
N3 C12 H12A 109.2 . .
N3 C12 H12B 109.2 . .
C11 C12 H12A 109.2 . .
C11 C12 H12B 109.2 . .
H12A C12 H12B 107.9 . .
N3 C13 H13A 108.6 . .
N3 C13 H13B 108.6 . .
N3 C13 C14 114.8(2) . .
H13A C13 H13B 107.6 . .
C14 C13 H13A 108.6 . .
C14 C13 H13B 108.6 . .
O4 C14 C13 108.3(2) . .
O4 C14 H14A 110.0 . .
O4 C14 H14B 110.0 . .
C13 C14 H14A 110.0 . .
C13 C14 H14B 110.0 . .
H14A C14 H14B 108.4 . .
O4 C15 H15A 109.5 . .
O4 C15 H15B 109.5 . .
O4 C15 H15C 109.5 . .
H15A C15 H15B 109.5 . .
H15A C15 H15C 109.5 . .
H15B C15 H15C 109.5 . .
C1S O1S H1S 109.5 . .
O1S C1S H1SA 109.5 . .
O1S C1S H1SB 109.5 . .
O1S C1S H1SC 109.5 . .
H1SA C1S H1SB 109.5 . .
H1SA C1S H1SC 109.5 . .
H1SB C1S H1SC 109.5 . .

loop_
_geom_bond_atom_site_label_1
_geom_bond_atom_site_label_2
_geom_bond_distance
_geom_bond_site_symmetry_2
O1 C1 1.231(3) .
N1 C2 1.452(3) .
N1 C3 1.464(3) .
N1 C6 1.350(4) .
C1 C2 1.531(4) .
C1 N3 1.351(4) 2_566
O2 C6 1.238(3) .
N2 C7 1.465(4) .
N2 C8 1.462(4) .
N2 C11 1.363(4) .
C2 H2A 0.9900 .
C2 H2B 0.9900 .
O3 C11 1.232(3) .
N3 C1 1.351(4) 2_566
N3 C12 1.458(4) .
N3 C13 1.462(4) .
C3 H3A 0.9900 .
C3 H3B 0.9900 .
C3 C4 1.472(4) .
O4 C14 1.417(3) .
O4 C15 1.407(3) .
C4 C5 1.192(4) .
C5 H5 0.9500 .
C6 C7 1.529(4) .
C7 H7A 0.9900 .
C7 H7B 0.9900 .
C8 H8A 0.9900 .
C8 H8B 0.9900 .
C8 C9 1.469(4) .
C9 C10 1.178(4) .
C10 H10 0.9500 .
C11 C12 1.514(4) .
C12 H12A 0.9900 .
C12 H12B 0.9900 .
C13 H13A 0.9900 .
C13 H13B 0.9900 .
C13 C14 1.504(4) .
C14 H14A 0.9900 .
C14 H14B 0.9900 .
C15 H15A 0.9800 .
C15 H15B 0.9800 .
C15 H15C 0.9800 .
O1S H1S 0.8400 .
O1S C1S 1.411(4) .
C1S H1SA 0.9800 .
C1S H1SB 0.9800 .
C1S H1SC 0.9800 .

loop_
_geom_torsion_atom_site_label_1
_geom_torsion_atom_site_label_2
_geom_torsion_atom_site_label_3
_geom_torsion_atom_site_label_4
_geom_torsion
_geom_torsion_site_symmetry_1
O1 C1 C2 N1 7.6(4) .
N1 C6 C7 N2 -174.5(3) .
C1 N3 C12 C11 -77.3(3) 2_566
C1 N3 C13 C14 -99.8(3) 2_566
O2 C6 C7 N2 4.7(4) .
N2 C11 C12 N3 136.6(3) .
C2 N1 C3 C4 -67.1(3) .
C2 N1 C6 O2 -174.9(3) .
C2 N1 C6 C7 4.4(4) .
O3 C11 C12 N3 -46.7(3) .
N3 C1 C2 N1 -168.1(2) 2_566
N3 C13 C14 O4 67.7(3) .
C3 N1 C2 C1 -96.1(3) .
C3 N1 C6 O2 -7.7(4) .
C3 N1 C6 C7 171.6(2) .
C6 N1 C2 C1 71.4(3) .
C6 N1 C3 C4 125.1(3) .
C7 N2 C8 C9 -54.4(3) .
C7 N2 C11 O3 170.3(2) .
C7 N2 C11 C12 -13.2(4) .
C8 N2 C7 C6 -106.7(3) .
C8 N2 C11 O3 -6.6(4) .
C8 N2 C11 C12 169.9(2) .
C11 N2 C7 C6 76.3(3) .
C11 N2 C8 C9 122.7(3) .
C12 N3 C13 C14 79.7(3) .
C13 N3 C12 C11 103.2(3) .
C15 O4 C14 C13 178.5(3) .
